data_4083968
loop_
_publ_author_name
'Aspinall, Helen C.'
'Bickley, Jamie F.'
'Greeves, Nicholas'
'Kelly, Richard V.'
'Smith, Peter M.'

_publ_section_title
;
 Lanthanide Pybox Complexes as Catalysts for Enantioselective
 Silylcyanation of Aldehydes
;
_journal_issue 14
_journal_name_full Organometallics
_journal_page_first 3458
_journal_paper_doi 10.1021/om050197+
_journal_volume 24
_journal_year 2005
_chemical_formula_sum 'C51 H69 Cl6 N9 O6 Yb2'
_chemical_formula_weight 1462.93
_space_group_IT_number 18
_symmetry_cell_setting orthorhombic
_symmetry_Int_Tables_number 18
_symmetry_space_group_name_Hall 'P 2 2ab'
_symmetry_space_group_name_H-M 'P 21 21 2'
_atom_sites_solution_hydrogens geom
_atom_sites_solution_primary direct
_atom_sites_solution_secondary difmap
_audit_creation_method SHELXL-97
_cell_angle_alpha 90.00
_cell_angle_beta 90.00
_cell_angle_gamma 90.00
_cell_formula_units_Z 4
_cell_length_a 15.0756(7)
_cell_length_b 48.534(2)
_cell_length_c 9.6438(4)
_cell_measurement_temperature 100(2)
_cell_volume 7056.2(5)
_computing_structure_refinement 'SHELXL-97 (Sheldrick, 1997)'
_computing_structure_solution 'SHELXS-97 (Sheldrick, 1990)'
_diffrn_ambient_temperature 100(2)
_diffrn_measured_fraction_theta_full 0.956
_diffrn_measured_fraction_theta_max 0.956
_diffrn_radiation_monochromator graphite
_diffrn_radiation_type MoK\a
_diffrn_radiation_wavelength 0.71073
_diffrn_reflns_av_R_equivalents 0.1251
_diffrn_reflns_av_sigmaI/netI 0.0906
_diffrn_reflns_limit_h_max 19
_diffrn_reflns_limit_h_min -20
_diffrn_reflns_limit_k_max 62
_diffrn_reflns_limit_k_min -32
_diffrn_reflns_limit_l_max 12
_diffrn_reflns_limit_l_min -12
_diffrn_reflns_number 40870
_diffrn_reflns_theta_full 28.29
_diffrn_reflns_theta_max 28.29
_diffrn_reflns_theta_min 0.84
_diffrn_source 'fine-focus sealed tube'
_exptl_absorpt_coefficient_mu 2.906
_exptl_crystal_density_diffrn 1.377
_exptl_crystal_density_method 'not measured'
_exptl_crystal_F_000 2912
_refine_diff_density_max 4.802
_refine_diff_density_min -2.668
_refine_diff_density_rms 0.349
_refine_ls_abs_structure_details 'Flack H D (1983), Acta Cryst. A39, 876-881'
_refine_ls_abs_structure_Flack 0.045(12)
_refine_ls_extinction_method none
_refine_ls_goodness_of_fit_ref 1.117
_refine_ls_hydrogen_treatment mixed
_refine_ls_matrix_type full
_refine_ls_number_parameters 679
_refine_ls_number_reflns 16335
_refine_ls_number_restraints 0
_refine_ls_restrained_S_all 1.117
_refine_ls_R_factor_all 0.0651
_refine_ls_R_factor_gt 0.0635
_refine_ls_shift/su_max 0.003
_refine_ls_shift/su_mean 0.000
_refine_ls_structure_factor_coef Fsqd
_refine_ls_weighting_details 'calc w=1/[\s^2^(Fo^2^)+(0.1018P)^2^+36.8286P] where P=(Fo^2^+2Fc^2^)/3'
_refine_ls_weighting_scheme calc
_refine_ls_wR_factor_gt 0.1839
_refine_ls_wR_factor_ref 0.1858
_reflns_number_gt 15782
_reflns_number_total 16335
_reflns_threshold_expression >2sigma(I)
_cod_data_source_file om050197%2Bsi20050316_072048.cif
_cod_data_source_block rk209z
_cod_original_sg_symbol_H-M P21212
_cod_database_code 4083968

loop_
_symmetry_equiv_pos_as_xyz
'x, y, z'
'-x, -y, z'
'-x+1/2, y+1/2, -z'
'x+1/2, -y+1/2, -z'

loop_
_atom_site_label
_atom_site_type_symbol
_atom_site_fract_x
_atom_site_fract_y
_atom_site_fract_z
_atom_site_U_iso_or_equiv
_atom_site_adp_type
_atom_site_occupancy
_atom_site_symmetry_multiplicity
_atom_site_calc_flag
_atom_site_refinement_flags
C1 C 1.1313(9) 0.9764(3) 0.8788(15) 0.050(3) Uani 1 1 d .
H1A H 1.1111 0.9689 0.9677 0.075 Uiso 1 1 calc R
H1B H 1.1236 0.9964 0.8786 0.075 Uiso 1 1 calc R
H1C H 1.1941 0.9719 0.8655 0.075 Uiso 1 1 calc R
C2 C 1.0971(8) 0.9784(2) 0.6223(16) 0.042(3) Uani 1 1 d .
H2A H 1.0765 0.9975 0.6264 0.063 Uiso 1 1 calc R
H2B H 1.0660 0.9687 0.5477 0.063 Uiso 1 1 calc R
H2C H 1.1611 0.9781 0.6043 0.063 Uiso 1 1 calc R
C3 C 1.0777(7) 0.9639(2) 0.7631(14) 0.035(2) Uani 1 1 d .
H3 H 1.0135 0.9668 0.7853 0.042 Uiso 1 1 calc R
C4 C 1.0937(6) 0.9328(2) 0.7516(10) 0.0221(18) Uani 1 1 d .
H4 H 1.0852 0.9240 0.8446 0.027 Uiso 1 1 calc R
C5 C 1.1852(7) 0.9251(2) 0.6944(11) 0.027(2) Uani 1 1 d .
H5A H 1.2269 0.9408 0.7009 0.032 Uiso 1 1 calc R
H5B H 1.2104 0.9091 0.7446 0.032 Uiso 1 1 calc R
C6 C 1.0776(6) 0.91440(18) 0.5408(9) 0.0181(17) Uani 1 1 d .
C7 C 1.0387(6) 0.9052(2) 0.4121(10) 0.0218(19) Uani 1 1 d .
C8 C 1.0770(7) 0.9068(2) 0.2844(12) 0.030(2) Uani 1 1 d .
H8 H 1.1373 0.9122 0.2766 0.037 Uiso 1 1 calc R
C9 C 1.0298(7) 0.9006(2) 0.1668(11) 0.031(2) Uani 1 1 d .
H9 H 1.0555 0.9021 0.0772 0.037 Uiso 1 1 calc R
C10 C 0.9414(7) 0.8919(2) 0.1850(11) 0.027(2) Uani 1 1 d .
H10 H 0.9046 0.8881 0.1074 0.033 Uiso 1 1 calc R
C11 C 0.9101(6) 0.88924(18) 0.3169(9) 0.0199(17) Uani 1 1 d .
C12 C 0.8186(6) 0.87999(18) 0.3500(11) 0.0230(18) Uani 1 1 d .
C13 C 0.6824(7) 0.8656(3) 0.2980(13) 0.040(3) Uani 1 1 d .
H13A H 0.6602 0.8473 0.2698 0.048 Uiso 1 1 calc R
H13B H 0.6400 0.8799 0.2660 0.048 Uiso 1 1 calc R
C14 C 0.6954(6) 0.8671(2) 0.4554(11) 0.029(2) Uani 1 1 d .
H14 H 0.6486 0.8791 0.4973 0.034 Uiso 1 1 calc R
C15 C 0.6958(8) 0.8381(2) 0.5295(13) 0.037(2) Uani 1 1 d .
H15 H 0.7125 0.8407 0.6290 0.044 Uiso 1 1 calc R
C16 C 0.7640(9) 0.8184(3) 0.4596(16) 0.048(3) Uani 1 1 d .
H16A H 0.7457 0.8148 0.3638 0.071 Uiso 1 1 calc R
H16B H 0.7664 0.8010 0.5112 0.071 Uiso 1 1 calc R
H16C H 0.8228 0.8270 0.4597 0.071 Uiso 1 1 calc R
C17 C 0.6003(9) 0.8260(3) 0.5217(16) 0.053(4) Uani 1 1 d .
H17A H 0.5604 0.8369 0.5799 0.080 Uiso 1 1 calc R
H17B H 0.6010 0.8069 0.5549 0.080 Uiso 1 1 calc R
H17C H 0.5794 0.8264 0.4255 0.080 Uiso 1 1 calc R
C18 C 1.0088(7) 0.8141(2) 0.6214(12) 0.034(2) Uani 1 1 d .
H18A H 1.0323 0.8033 0.5439 0.051 Uiso 1 1 calc R
H18B H 0.9464 0.8185 0.6039 0.051 Uiso 1 1 calc R
H18C H 1.0136 0.8034 0.7073 0.051 Uiso 1 1 calc R
C19 C 1.1624(6) 0.8341(2) 0.6511(13) 0.032(2) Uani 1 1 d .
H19A H 1.1719 0.8208 0.7260 0.048 Uiso 1 1 calc R
H19B H 1.1932 0.8513 0.6730 0.048 Uiso 1 1 calc R
H19C H 1.1857 0.8266 0.5640 0.048 Uiso 1 1 calc R
C20 C 1.0602(6) 0.8399(2) 0.6351(11) 0.026(2) Uani 1 1 d .
H20 H 1.0504 0.8514 0.5507 0.031 Uiso 1 1 calc R
C21 C 1.0355(6) 0.85731(19) 0.7680(11) 0.0224(19) Uani 1 1 d .
H21 H 1.0782 0.8730 0.7773 0.027 Uiso 1 1 calc R
C22 C 1.0336(7) 0.8411(2) 0.9029(10) 0.0242(19) Uani 1 1 d .
H22A H 1.0648 0.8232 0.8932 0.029 Uiso 1 1 calc R
H22B H 1.0609 0.8517 0.9796 0.029 Uiso 1 1 calc R
C23 C 0.8970(5) 0.85484(18) 0.8424(10) 0.0207(17) Uani 1 1 d .
C24 C 0.8009(6) 0.85817(17) 0.8577(9) 0.0179(15) Uani 1 1 d .
C25 C 0.7489(6) 0.8408(2) 0.9397(10) 0.0228(19) Uani 1 1 d .
H25 H 0.7736 0.8252 0.9842 0.027 Uiso 1 1 calc R
C26 C 0.6587(6) 0.8474(2) 0.9539(11) 0.026(2) Uani 1 1 d .
H26 H 0.6213 0.8367 1.0121 0.032 Uiso 1 1 calc R
C27 C 0.6250(6) 0.86970(19) 0.8819(10) 0.0239(18) Uani 1 1 d .
H27 H 0.5637 0.8741 0.8872 0.029 Uiso 1 1 calc R
C28 C 0.6814(5) 0.88555(19) 0.8023(9) 0.0197(17) Uani 1 1 d .
C29 C 0.6569(6) 0.9104(2) 0.7231(10) 0.0226(18) Uani 1 1 d .
C30 C 0.5651(7) 0.9392(2) 0.6218(14) 0.034(2) Uani 1 1 d .
H30A H 0.5261 0.9540 0.6577 0.041 Uiso 1 1 calc R
H30B H 0.5416 0.9328 0.5315 0.041 Uiso 1 1 calc R
C31 C 0.6634(6) 0.9500(2) 0.6052(11) 0.027(2) Uani 1 1 d .
H31 H 0.6777 0.9530 0.5050 0.033 Uiso 1 1 calc R
C32 C 0.6859(8) 0.9753(2) 0.6877(13) 0.035(2) Uani 1 1 d .
H32 H 0.7518 0.9776 0.6860 0.042 Uiso 1 1 calc R
C33 C 0.6455(9) 1.0006(3) 0.6193(19) 0.055(4) Uani 1 1 d .
H33A H 0.5876 1.0045 0.6612 0.083 Uiso 1 1 calc R
H33B H 0.6380 0.9971 0.5198 0.083 Uiso 1 1 calc R
H33C H 0.6848 1.0164 0.6326 0.083 Uiso 1 1 calc R
C34 C 0.6573(8) 0.9738(2) 0.8379(14) 0.040(3) Uani 1 1 d .
H34A H 0.5946 0.9685 0.8428 0.060 Uiso 1 1 calc R
H34B H 0.6652 0.9919 0.8816 0.060 Uiso 1 1 calc R
H34C H 0.6934 0.9601 0.8867 0.060 Uiso 1 1 calc R
C35 C 0.2629(14) 0.7355(3) 0.1780(18) 0.071(5) Uani 1 1 d .
H35A H 0.2794 0.7233 0.2546 0.106 Uiso 1 1 calc R
H35B H 0.3111 0.7360 0.1098 0.106 Uiso 1 1 calc R
H35C H 0.2088 0.7286 0.1337 0.106 Uiso 1 1 calc R
C36 C 0.1942(11) 0.7632(3) 0.3686(17) 0.054(3) Uani 1 1 d .
H36A H 0.1332 0.7573 0.3504 0.081 Uiso 1 1 calc R
H36B H 0.1937 0.7819 0.4080 0.081 Uiso 1 1 calc R
H36C H 0.2222 0.7505 0.4343 0.081 Uiso 1 1 calc R
C37 C 0.2472(10) 0.7634(3) 0.2315(13) 0.043(3) Uani 1 1 d .
H37 H 0.2132 0.7741 0.1607 0.052 Uiso 1 1 calc R
C38 C 0.3423(9) 0.7770(2) 0.2501(12) 0.039(3) Uani 1 1 d .
H38 H 0.3757 0.7760 0.1606 0.047 Uiso 1 1 calc R
C39 C 0.3995(10) 0.7638(3) 0.3696(17) 0.052(3) Uani 1 1 d .
H39A H 0.3745 0.7459 0.3990 0.062 Uiso 1 1 calc R
H39B H 0.4616 0.7610 0.3392 0.062 Uiso 1 1 calc R
C40 C 0.3636(7) 0.8072(2) 0.4187(12) 0.030(2) Uani 1 1 d .
C41 C 0.3667(7) 0.8325(2) 0.4995(10) 0.027(2) Uani 1 1 d .
C42 C 0.3820(6) 0.8332(2) 0.6450(11) 0.031(2) Uani 1 1 d .
H42 H 0.3902 0.8166 0.6956 0.037 Uiso 1 1 calc R
C43 C 0.3849(7) 0.8579(3) 0.7105(11) 0.037(3) Uani 1 1 d .
H43 H 0.3939 0.8590 0.8078 0.044 Uiso 1 1 calc R
C44 C 0.3743(6) 0.8818(2) 0.6307(10) 0.0241(18) Uani 1 1 d .
H44 H 0.3787 0.8994 0.6728 0.029 Uiso 1 1 calc R
C45 C 0.3574(6) 0.8796(2) 0.4895(10) 0.025(2) Uani 1 1 d .
C46 C 0.3454(6) 0.9024(2) 0.3943(12) 0.027(2) Uani 1 1 d .
C47 C 0.3323(9) 0.9459(2) 0.3300(14) 0.040(3) Uani 1 1 d .
H47A H 0.3771 0.9606 0.3153 0.048 Uiso 1 1 calc R
H47B H 0.2741 0.9546 0.3483 0.048 Uiso 1 1 calc R
C48 C 0.3273(7) 0.9260(2) 0.2001(12) 0.029(2) Uani 1 1 d .
H48 H 0.2707 0.9294 0.1486 0.034 Uiso 1 1 calc R
C49 C 0.4047(7) 0.9281(3) 0.1010(12) 0.035(2) Uani 1 1 d .
H49 H 0.3996 0.9122 0.0355 0.041 Uiso 1 1 calc R
C50 C 0.4973(9) 0.9265(4) 0.166(2) 0.059(4) Uani 1 1 d .
H50A H 0.5138 0.9446 0.2023 0.088 Uiso 1 1 calc R
H50B H 0.5403 0.9209 0.0946 0.088 Uiso 1 1 calc R
H50C H 0.4972 0.9130 0.2409 0.088 Uiso 1 1 calc R
C51 C 0.3984(10) 0.9535(3) 0.0162(19) 0.055(4) Uani 1 1 d .
H51A H 0.3567 0.9506 -0.0603 0.082 Uiso 1 1 calc R
H51B H 0.4570 0.9580 -0.0215 0.082 Uiso 1 1 calc R
H51C H 0.3775 0.9688 0.0741 0.082 Uiso 1 1 calc R
Cl1 Cl 0.86878(15) 0.95188(4) 0.4877(2) 0.0236(4) Uani 1 1 d .
Cl2 Cl 0.88142(16) 0.93132(5) 0.8866(2) 0.0268(5) Uani 1 1 d .
Cl3 Cl 0.2867(2) 0.81441(6) -0.0248(3) 0.0383(6) Uani 1 1 d .
Cl4 Cl 0.23211(17) 0.88287(5) -0.0154(3) 0.0287(5) Uani 1 1 d .
Cl5 Cl 0.15098(15) 0.84406(6) 0.2890(3) 0.0323(5) Uani 1 1 d .
Cl6 Cl 0.46955(16) 0.85297(6) 0.1295(3) 0.0379(6) Uani 1 1 d .
N1 N 1.0318(5) 0.92013(15) 0.6505(8) 0.0185(14) Uani 1 1 d .
N2 N 0.9537(5) 0.89603(17) 0.4309(9) 0.0206(16) Uani 1 1 d .
N3 N 0.9428(5) 0.86856(16) 0.7532(8) 0.0199(15) Uani 1 1 d .
N4 N 0.7840(5) 0.88037(16) 0.4719(9) 0.0231(17) Uani 1 1 d .
N5 N 0.7704(5) 0.88007(15) 0.7881(8) 0.0187(15) Uani 1 1 d .
N6 N 0.7123(5) 0.92551(16) 0.6597(9) 0.0217(15) Uani 1 1 d .
N7 N 0.3365(6) 0.80619(19) 0.2967(9) 0.0290(19) Uani 1 1 d .
N8 N 0.3519(5) 0.85473(18) 0.4280(8) 0.0236(17) Uani 1 1 d .
N9 N 0.3239(5) 0.89845(18) 0.2663(9) 0.0260(18) Uani 1 1 d .
O1 O 1.1658(4) 0.91796(15) 0.5460(8) 0.0251(15) Uani 1 1 d .
O2 O 0.7694(5) 0.87056(17) 0.2431(8) 0.0310(16) Uani 1 1 d .
O3 O 0.9367(4) 0.83698(15) 0.9266(7) 0.0248(14) Uani 1 1 d .
O4 O 0.5700(4) 0.91692(15) 0.7178(9) 0.0319(18) Uani 1 1 d .
O5 O 0.3949(7) 0.78394(17) 0.4815(9) 0.043(2) Uani 1 1 d .
O6 O 0.3579(5) 0.92805(15) 0.4429(9) 0.0329(17) Uani 1 1 d .
Yb1 Yb 0.87034(2) 0.909272(7) 0.64586(4) 0.01671(10) Uani 1 1 d .
Yb2 Yb 0.30132(2) 0.850352(8) 0.17334(4) 0.02021(10) Uani 1 1 d .

loop_
_atom_site_aniso_label
_atom_site_aniso_U_11
_atom_site_aniso_U_22
_atom_site_aniso_U_33
_atom_site_aniso_U_23
_atom_site_aniso_U_13
_atom_site_aniso_U_12
C1 0.037(6) 0.061(7) 0.050(8) -0.029(6) -0.005(6) -0.015(6)
C2 0.034(6) 0.030(5) 0.060(9) 0.005(5) -0.003(6) -0.001(4)
C3 0.025(5) 0.034(5) 0.045(7) -0.007(5) 0.002(5) -0.001(4)
C4 0.013(4) 0.035(5) 0.019(4) -0.004(4) 0.002(3) -0.003(3)
C5 0.023(5) 0.033(5) 0.024(5) -0.002(4) -0.004(4) -0.006(4)
C6 0.014(4) 0.028(4) 0.013(4) 0.006(3) 0.003(3) 0.000(3)
C7 0.012(4) 0.032(5) 0.022(5) 0.007(4) 0.001(3) 0.003(3)
C8 0.019(4) 0.042(5) 0.031(5) 0.011(5) 0.007(4) 0.005(4)
C9 0.035(5) 0.038(5) 0.019(5) -0.002(4) 0.012(4) -0.002(4)
C10 0.028(5) 0.034(5) 0.019(5) 0.000(4) 0.000(4) -0.006(4)
C11 0.023(4) 0.026(4) 0.011(4) -0.003(3) 0.000(3) 0.003(3)
C12 0.020(4) 0.028(4) 0.021(4) -0.001(4) -0.006(4) -0.002(3)
C13 0.018(5) 0.063(7) 0.040(7) -0.008(6) -0.004(4) -0.007(5)
C14 0.009(4) 0.049(6) 0.028(5) -0.013(4) 0.000(4) 0.001(4)
C15 0.026(5) 0.051(6) 0.034(6) -0.003(5) -0.001(5) -0.013(5)
C16 0.042(7) 0.051(7) 0.050(8) -0.002(6) -0.004(6) -0.007(6)
C17 0.036(6) 0.080(10) 0.045(8) -0.014(7) 0.012(6) -0.031(7)
C18 0.028(5) 0.044(6) 0.031(6) -0.019(5) -0.009(4) 0.015(4)
C19 0.020(4) 0.044(5) 0.033(6) 0.008(5) 0.006(4) 0.011(4)
C20 0.014(4) 0.039(5) 0.026(5) 0.011(4) 0.006(4) 0.008(4)
C21 0.014(4) 0.024(4) 0.029(5) 0.007(4) 0.006(4) 0.002(3)
C22 0.022(4) 0.029(4) 0.021(5) 0.007(4) 0.001(4) 0.001(4)
C23 0.011(3) 0.031(4) 0.020(4) 0.004(4) 0.001(3) 0.003(3)
C24 0.016(4) 0.028(4) 0.010(3) -0.002(3) 0.006(3) -0.001(3)
C25 0.020(4) 0.032(5) 0.017(4) -0.001(4) 0.005(3) 0.000(4)
C26 0.019(4) 0.034(5) 0.026(5) -0.006(4) 0.009(4) -0.009(4)
C27 0.020(4) 0.031(4) 0.021(4) -0.009(4) 0.003(4) 0.001(4)
C28 0.008(4) 0.033(4) 0.017(4) -0.004(4) 0.000(3) -0.001(3)
C29 0.013(4) 0.028(4) 0.027(5) -0.007(4) 0.002(3) 0.002(3)
C30 0.018(4) 0.040(5) 0.043(7) 0.009(5) -0.006(5) -0.003(4)
C31 0.015(4) 0.040(5) 0.026(5) 0.001(4) -0.003(4) 0.010(4)
C32 0.034(5) 0.028(5) 0.043(7) 0.003(5) 0.000(5) 0.010(4)
C33 0.038(7) 0.047(7) 0.080(11) 0.021(7) 0.001(7) 0.019(5)
C34 0.044(6) 0.037(5) 0.038(7) -0.010(5) 0.014(6) -0.003(5)
C35 0.108(15) 0.064(9) 0.040(8) -0.002(7) -0.004(9) -0.019(9)
C36 0.061(9) 0.048(7) 0.052(8) -0.007(6) 0.014(8) -0.008(6)
C37 0.055(8) 0.048(7) 0.026(6) 0.003(5) -0.007(6) -0.004(6)
C38 0.050(7) 0.044(6) 0.023(5) 0.002(5) -0.002(5) 0.011(5)
C39 0.057(8) 0.045(6) 0.053(8) -0.001(6) 0.008(7) 0.012(6)
C40 0.023(5) 0.039(5) 0.028(5) 0.006(4) -0.001(4) 0.009(4)
C41 0.022(4) 0.044(5) 0.016(4) 0.000(4) -0.011(4) -0.003(4)
C42 0.017(4) 0.057(6) 0.020(5) 0.011(5) 0.008(4) 0.002(4)
C43 0.025(5) 0.066(7) 0.020(5) -0.001(5) -0.001(4) 0.003(5)
C44 0.017(4) 0.036(5) 0.019(4) -0.002(4) -0.002(4) -0.004(4)
C45 0.007(4) 0.048(5) 0.020(4) -0.006(4) 0.002(3) -0.003(4)
C46 0.010(4) 0.036(5) 0.034(6) -0.010(4) 0.003(4) -0.005(3)
C47 0.041(6) 0.037(5) 0.043(7) -0.007(5) 0.005(6) -0.010(5)
C48 0.022(5) 0.031(5) 0.032(6) 0.006(4) -0.002(4) -0.006(4)
C49 0.022(5) 0.052(6) 0.030(6) 0.002(5) 0.005(4) 0.000(5)
C50 0.034(6) 0.081(10) 0.061(10) 0.017(9) -0.003(7) -0.020(7)
C51 0.050(8) 0.050(7) 0.064(10) 0.017(7) 0.015(7) -0.004(6)
Cl1 0.0207(10) 0.0264(9) 0.0238(10) 0.0039(8) 0.0007(9) 0.0012(9)
Cl2 0.0256(11) 0.0387(11) 0.0162(10) -0.0050(9) 0.0013(9) -0.0019(9)
Cl3 0.0564(18) 0.0415(13) 0.0171(11) -0.0034(10) -0.0055(12) 0.0041(12)
Cl4 0.0268(11) 0.0400(12) 0.0191(11) 0.0059(10) -0.0048(9) 0.0013(10)
Cl5 0.0192(10) 0.0492(14) 0.0286(12) 0.0093(11) 0.0064(9) -0.0009(10)
Cl6 0.0167(10) 0.0560(15) 0.0411(15) 0.0039(13) 0.0141(10) 0.0048(11)
N1 0.017(3) 0.024(3) 0.014(4) 0.001(3) -0.001(3) 0.001(3)
N2 0.007(3) 0.032(4) 0.023(4) 0.005(3) 0.005(3) 0.003(3)
N3 0.015(3) 0.027(4) 0.017(4) -0.001(3) 0.005(3) 0.006(3)
N4 0.015(4) 0.023(4) 0.031(4) -0.001(3) 0.001(3) -0.003(3)
N5 0.013(3) 0.021(3) 0.022(4) 0.001(3) 0.003(3) 0.000(3)
N6 0.014(3) 0.032(4) 0.019(4) 0.000(3) -0.005(3) 0.001(3)
N7 0.026(4) 0.039(5) 0.021(4) 0.007(4) -0.002(3) 0.001(4)
N8 0.010(3) 0.044(5) 0.017(4) -0.004(3) 0.001(3) 0.004(3)
N9 0.011(3) 0.041(4) 0.026(4) 0.015(4) 0.002(3) -0.006(3)
O1 0.009(3) 0.043(4) 0.023(4) 0.002(3) -0.002(3) -0.002(3)
O2 0.021(3) 0.053(4) 0.019(3) -0.007(3) -0.004(3) -0.008(3)
O3 0.016(3) 0.039(4) 0.019(3) 0.004(3) 0.002(3) 0.006(3)
O4 0.006(3) 0.040(4) 0.050(5) 0.009(3) 0.002(3) 0.006(3)
O5 0.062(6) 0.038(4) 0.028(4) -0.001(3) -0.012(4) 0.013(4)
O6 0.026(4) 0.036(4) 0.037(4) -0.007(3) -0.001(3) -0.002(3)
Yb1 0.01024(15) 0.02433(17) 0.01557(18) 0.00024(14) 0.00142(13) 0.00011(13)
Yb2 0.01479(17) 0.03214(19) 0.01371(18) 0.00173(15) 0.00154(14) 0.00187(15)

loop_
_atom_type_symbol
_atom_type_description
_atom_type_scat_dispersion_real
_atom_type_scat_dispersion_imag
_atom_type_scat_source
C C 0.0033 0.0016 'International Tables Vol C Tables 4.2.6.8 and 6.1.1.4'
H H 0.0000 0.0000 'International Tables Vol C Tables 4.2.6.8 and 6.1.1.4'
N N 0.0061 0.0033 'International Tables Vol C Tables 4.2.6.8 and 6.1.1.4'
O O 0.0106 0.0060 'International Tables Vol C Tables 4.2.6.8 and 6.1.1.4'
Cl Cl 0.1484 0.1585 'International Tables Vol C Tables 4.2.6.8 and 6.1.1.4'
Yb Yb -0.3850 5.5486 'International Tables Vol C Tables 4.2.6.8 and 6.1.1.4'

loop_
_geom_angle_atom_site_label_1
_geom_angle_atom_site_label_2
_geom_angle_atom_site_label_3
_geom_angle
C1 C3 C4 111.4(10)
C1 C3 C2 111.4(10)
C4 C3 C2 110.6(10)
N1 C4 C5 103.2(7)
N1 C4 C3 110.9(8)
C5 C4 C3 114.1(8)
O1 C5 C4 103.0(7)
N1 C6 O1 118.1(8)
N1 C6 C7 123.6(8)
O1 C6 C7 118.3(8)
C8 C7 N2 122.3(9)
C8 C7 C6 126.0(9)
N2 C7 C6 111.5(8)
C7 C8 C9 121.0(9)
C8 C9 C10 117.0(9)
C11 C10 C9 118.2(10)
N2 C11 C10 125.4(9)
N2 C11 C12 111.0(8)
C10 C11 C12 123.5(9)
N4 C12 O2 118.7(8)
N4 C12 C11 124.6(9)
O2 C12 C11 116.7(9)
O2 C13 C14 103.9(8)
N4 C14 C13 103.9(9)
N4 C14 C15 109.4(8)
C13 C14 C15 114.0(9)
C16 C15 C17 110.8(11)
C16 C15 C14 110.8(10)
C17 C15 C14 108.2(11)
C18 C20 C19 111.8(8)
C18 C20 C21 113.7(8)
C19 C20 C21 104.3(9)
N3 C21 C22 104.5(7)
N3 C21 C20 109.6(8)
C22 C21 C20 114.9(8)
O3 C22 C21 102.6(7)
N3 C23 O3 120.2(8)
N3 C23 C24 122.7(8)
O3 C23 C24 117.1(8)
N5 C24 C25 124.7(8)
N5 C24 C23 112.2(7)
C25 C24 C23 123.1(8)
C24 C25 C26 117.6(9)
C27 C26 C25 119.0(9)
C28 C27 C26 119.3(9)
N5 C28 C27 123.3(9)
N5 C28 C29 110.5(8)
C27 C28 C29 126.2(8)
N6 C29 O4 119.1(9)
N6 C29 C28 123.9(8)
O4 C29 C28 117.0(8)
O4 C30 C31 105.7(8)
N6 C31 C32 110.7(8)
N6 C31 C30 99.3(8)
C32 C31 C30 115.5(9)
C31 C32 C34 113.8(9)
C31 C32 C33 109.8(11)
C34 C32 C33 109.9(11)
C35 C37 C36 112.5(12)
C35 C37 C38 106.1(13)
C36 C37 C38 111.8(11)
N7 C38 C39 101.4(9)
N7 C38 C37 112.2(10)
C39 C38 C37 114.0(11)
O5 C39 C38 104.1(9)
N7 C40 O5 120.1(10)
N7 C40 C41 123.2(10)
O5 C40 C41 116.7(9)
N8 C41 C42 122.1(10)
N8 C41 C40 114.4(8)
C42 C41 C40 123.6(10)
C43 C42 C41 119.0(10)
C42 C43 C44 118.2(10)
C45 C44 C43 119.8(10)
N8 C45 C44 120.8(10)
N8 C45 C46 113.5(9)
C44 C45 C46 125.7(9)
N9 C46 O6 120.6(10)
N9 C46 C45 121.4(9)
O6 C46 C45 118.0(9)
O6 C47 C48 104.0(8)
N9 C48 C49 111.1(9)
N9 C48 C47 102.2(9)
C49 C48 C47 114.9(9)
C51 C49 C48 110.9(10)
C51 C49 C50 108.9(11)
C48 C49 C50 116.4(11)
C6 N1 C4 106.9(7)
C6 N1 Yb1 117.5(6)
C4 N1 Yb1 135.6(6)
C11 N2 C7 115.9(8)
C11 N2 Yb1 120.1(6)
C7 N2 Yb1 119.7(6)
C23 N3 C21 104.2(7)
C23 N3 Yb1 117.0(6)
C21 N3 Yb1 137.3(6)
C12 N4 C14 105.1(8)
C12 N4 Yb1 113.8(6)
C14 N4 Yb1 140.0(6)
C24 N5 C28 116.1(8)
C24 N5 Yb1 121.4(6)
C28 N5 Yb1 122.5(6)
C29 N6 C31 107.8(8)
C29 N6 Yb1 118.0(6)
C31 N6 Yb1 134.3(6)
C40 N7 C38 107.6(9)
C40 N7 Yb2 119.0(8)
C38 N7 Yb2 133.0(7)
C41 N8 C45 120.0(9)
C41 N8 Yb2 119.1(6)
C45 N8 Yb2 120.7(7)
C46 N9 C48 105.5(9)
C46 N9 Yb2 120.8(7)
C48 N9 Yb2 133.3(7)
C6 O1 C5 104.9(7)
C12 O2 C13 106.1(8)
C23 O3 C22 105.1(7)
C29 O4 C30 104.6(8)
C40 O5 C39 104.0(9)
C46 O6 C47 104.8(9)
N5 Yb1 N3 65.3(2)
N5 Yb1 N1 134.8(3)
N3 Yb1 N1 74.4(2)
N5 Yb1 N2 127.9(3)
N3 Yb1 N2 85.4(3)
N1 Yb1 N2 65.1(3)
N5 Yb1 N6 64.8(3)
N3 Yb1 N6 130.1(3)
N1 Yb1 N6 149.2(2)
N2 Yb1 N6 126.8(3)
N5 Yb1 N4 74.9(3)
N3 Yb1 N4 93.5(3)
N1 Yb1 N4 128.9(3)
N2 Yb1 N4 64.5(3)
N6 Yb1 N4 73.9(3)
N5 Yb1 Cl2 77.12(19)
N3 Yb1 Cl2 85.75(19)
N1 Yb1 Cl2 80.32(19)
N2 Yb1 Cl2 145.44(19)
N6 Yb1 Cl2 83.25(19)
N4 Yb1 Cl2 149.4(2)
N5 Yb1 Cl1 141.43(18)
N3 Yb1 Cl1 153.08(19)
N1 Yb1 Cl1 81.33(18)
N2 Yb1 Cl1 73.75(19)
N6 Yb1 Cl1 76.73(19)
N4 Yb1 Cl1 92.7(2)
Cl2 Yb1 Cl1 101.69(8)
N7 Yb2 N9 126.4(3)
N7 Yb2 Cl5 83.0(2)
N9 Yb2 Cl5 94.32(19)
N7 Yb2 Cl6 84.9(2)
N9 Yb2 Cl6 83.10(19)
Cl5 Yb2 Cl6 162.83(9)
N7 Yb2 N8 63.7(3)
N9 Yb2 N8 63.0(3)
Cl5 Yb2 N8 81.71(17)
Cl6 Yb2 N8 82.02(18)
N7 Yb2 Cl3 78.0(2)
N9 Yb2 Cl3 153.4(2)
Cl5 Yb2 Cl3 99.59(10)
Cl6 Yb2 Cl3 89.75(10)
N8 Yb2 Cl3 141.3(2)
N7 Yb2 Cl4 157.9(2)
N9 Yb2 Cl4 75.2(2)
Cl5 Yb2 Cl4 91.27(8)
Cl6 Yb2 Cl4 104.36(9)
N8 Yb2 Cl4 136.7(2)
Cl3 Yb2 Cl4 81.95(9)

loop_
_geom_bond_atom_site_label_1
_geom_bond_atom_site_label_2
_geom_bond_distance
C1 C3 1.504(17)
C2 C3 1.557(19)
C3 C4 1.534(14)
C4 N1 1.483(12)
C4 C5 1.532(13)
C5 O1 1.501(12)
C6 N1 1.293(12)
C6 O1 1.342(10)
C6 C7 1.443(13)
C7 C8 1.362(14)
C7 N2 1.369(11)
C8 C9 1.371(16)
C9 C10 1.408(14)
C10 C11 1.364(14)
C11 N2 1.323(12)
C11 C12 1.485(13)
C12 N4 1.286(13)
C12 O2 1.349(11)
C13 O2 1.436(13)
C13 C14 1.532(16)
C14 N4 1.491(12)
C14 C15 1.577(17)
C15 C16 1.559(19)
C15 C17 1.559(16)
C18 C20 1.478(15)
C19 C20 1.573(13)
C20 C21 1.580(15)
C21 N3 1.508(11)
C21 C22 1.521(13)
C22 O3 1.492(12)
C23 N3 1.288(12)
C23 O3 1.330(11)
C23 C24 1.465(11)
C24 N5 1.339(11)
C24 C25 1.395(13)
C25 C26 1.404(13)
C26 C27 1.381(15)
C27 C28 1.379(13)
C28 N5 1.375(11)
C28 C29 1.475(14)
C29 N6 1.268(13)
C29 O4 1.350(10)
C30 O4 1.426(13)
C30 C31 1.581(14)
C31 N6 1.496(12)
C31 C32 1.502(15)
C32 C34 1.513(18)
C32 C33 1.519(15)
C35 C37 1.46(2)
C36 C37 1.54(2)
C37 C38 1.591(19)
C38 N7 1.488(15)
C38 C39 1.574(19)
C39 O5 1.456(17)
C40 N7 1.246(14)
C40 O5 1.363(13)
C40 C41 1.456(15)
C41 N8 1.300(13)
C41 C42 1.423(14)
C42 C43 1.358(17)
C43 C44 1.399(16)
C44 C45 1.389(13)
C45 N8 1.346(13)
C45 C46 1.452(16)
C46 N9 1.291(14)
C46 O6 1.342(12)
C47 O6 1.446(16)
C47 C48 1.584(16)
C48 N9 1.484(13)
C48 C49 1.512(15)
C49 C51 1.482(18)
C49 C50 1.531(18)
Cl1 Yb1 2.570(2)
Cl2 Yb1 2.562(2)
Cl3 Yb2 2.596(3)
Cl4 Yb2 2.625(2)
Cl5 Yb2 2.545(2)
Cl6 Yb2 2.574(2)
N1 Yb1 2.490(7)
N2 Yb1 2.508(8)
N3 Yb1 2.483(8)
N4 Yb1 2.545(8)
N5 Yb1 2.482(7)
N6 Yb1 2.513(7)
N7 Yb2 2.508(9)
N8 Yb2 2.581(8)
N9 Yb2 2.523(9)

loop_
_geom_torsion_atom_site_label_1
_geom_torsion_atom_site_label_2
_geom_torsion_atom_site_label_3
_geom_torsion_atom_site_label_4
_geom_torsion
C1 C3 C4 N1 172.3(9)
C2 C3 C4 N1 -63.2(11)
C1 C3 C4 C5 -71.7(13)
C2 C3 C4 C5 52.7(12)
N1 C4 C5 O1 19.2(9)
C3 C4 C5 O1 -101.2(9)
N1 C6 C7 C8 158.8(10)
O1 C6 C7 C8 -19.2(15)
N1 C6 C7 N2 -17.1(13)
O1 C6 C7 N2 164.9(8)
N2 C7 C8 C9 3.8(16)
C6 C7 C8 C9 -171.7(10)
C7 C8 C9 C10 -1.7(16)
C8 C9 C10 C11 -2.5(15)
C9 C10 C11 N2 5.3(15)
C9 C10 C11 C12 -179.3(9)
N2 C11 C12 N4 4.6(13)
C10 C11 C12 N4 -171.3(10)
N2 C11 C12 O2 -175.3(8)
C10 C11 C12 O2 8.7(13)
O2 C13 C14 N4 15.0(12)
O2 C13 C14 C15 -104.0(11)
N4 C14 C15 C16 -63.2(11)
C13 C14 C15 C16 52.7(12)
N4 C14 C15 C17 175.1(9)
C13 C14 C15 C17 -69.0(12)
C18 C20 C21 N3 -68.0(10)
C19 C20 C21 N3 170.0(7)
C18 C20 C21 C22 49.4(11)
C19 C20 C21 C22 -72.7(10)
N3 C21 C22 O3 17.7(9)
C20 C21 C22 O3 -102.5(9)
N3 C23 C24 N5 -11.3(13)
O3 C23 C24 N5 168.0(8)
N3 C23 C24 C25 170.8(9)
O3 C23 C24 C25 -9.9(14)
N5 C24 C25 C26 -2.3(14)
C23 C24 C25 C26 175.4(9)
C24 C25 C26 C27 3.0(14)
C25 C26 C27 C28 -2.5(14)
C26 C27 C28 N5 1.3(14)
C26 C27 C28 C29 -177.9(9)
N5 C28 C29 N6 -4.8(13)
C27 C28 C29 N6 174.5(9)
N5 C28 C29 O4 174.5(8)
C27 C28 C29 O4 -6.3(14)
O4 C30 C31 N6 18.5(11)
O4 C30 C31 C32 -99.8(11)
N6 C31 C32 C34 -63.8(12)
C30 C31 C32 C34 47.9(13)
N6 C31 C32 C33 172.5(9)
C30 C31 C32 C33 -75.8(13)
C35 C37 C38 N7 176.7(11)
C36 C37 C38 N7 -60.3(13)
C35 C37 C38 C39 -68.7(14)
C36 C37 C38 C39 54.2(14)
N7 C38 C39 O5 16.4(13)
C37 C38 C39 O5 -104.4(12)
N7 C40 C41 N8 -10.1(16)
O5 C40 C41 N8 167.9(9)
N7 C40 C41 C42 168.3(10)
O5 C40 C41 C42 -13.7(16)
N8 C41 C42 C43 -2.7(16)
C40 C41 C42 C43 179.0(10)
C41 C42 C43 C44 -1.2(15)
C42 C43 C44 C45 2.8(15)
C43 C44 C45 N8 -0.7(14)
C43 C44 C45 C46 -179.7(9)
N8 C45 C46 N9 5.7(13)
C44 C45 C46 N9 -175.3(9)
N8 C45 C46 O6 -173.8(8)
C44 C45 C46 O6 5.2(14)
O6 C47 C48 N9 16.7(10)
O6 C47 C48 C49 -103.7(10)
N9 C48 C49 C51 169.5(11)
C47 C48 C49 C51 -75.1(14)
N9 C48 C49 C50 -65.3(14)
C47 C48 C49 C50 50.1(15)
O1 C6 N1 C4 6.6(11)
C7 C6 N1 C4 -171.4(8)
O1 C6 N1 Yb1 -174.5(6)
C7 C6 N1 Yb1 7.5(11)
C5 C4 N1 C6 -16.2(10)
C3 C4 N1 C6 106.3(9)
C5 C4 N1 Yb1 165.1(6)
C3 C4 N1 Yb1 -72.3(11)
C10 C11 N2 C7 -3.4(14)
C12 C11 N2 C7 -179.2(8)
C10 C11 N2 Yb1 153.2(8)
C12 C11 N2 Yb1 -22.6(10)
C8 C7 N2 C11 -1.3(14)
C6 C7 N2 C11 174.8(8)
C8 C7 N2 Yb1 -158.0(8)
C6 C7 N2 Yb1 18.1(10)
O3 C23 N3 C21 4.2(12)
C24 C23 N3 C21 -176.6(9)
O3 C23 N3 Yb1 -164.6(7)
C24 C23 N3 Yb1 14.6(12)
C22 C21 N3 C23 -13.9(10)
C20 C21 N3 C23 109.8(9)
C22 C21 N3 Yb1 151.3(7)
C20 C21 N3 Yb1 -85.0(10)
O2 C12 N4 C14 4.5(12)
C11 C12 N4 C14 -175.4(9)
O2 C12 N4 Yb1 -165.7(7)
C11 C12 N4 Yb1 14.4(11)
C13 C14 N4 C12 -12.0(11)
C15 C14 N4 C12 110.1(9)
C13 C14 N4 Yb1 153.9(8)
C15 C14 N4 Yb1 -83.9(11)
C25 C24 N5 C28 1.0(13)
C23 C24 N5 C28 -176.9(8)
C25 C24 N5 Yb1 179.9(7)
C23 C24 N5 Yb1 2.1(10)
C27 C28 N5 C24 -0.4(13)
C29 C28 N5 C24 178.8(8)
C27 C28 N5 Yb1 -179.4(7)
C29 C28 N5 Yb1 -0.1(10)
O4 C29 N6 C31 6.6(12)
C28 C29 N6 C31 -174.2(9)
O4 C29 N6 Yb1 -172.1(7)
C28 C29 N6 Yb1 7.2(12)
C32 C31 N6 C29 106.8(10)
C30 C31 N6 C29 -15.0(10)
C32 C31 N6 Yb1 -74.8(11)
C30 C31 N6 Yb1 163.4(7)
O5 C40 N7 C38 2.7(14)
C41 C40 N7 C38 -179.3(11)
O5 C40 N7 Yb2 -170.8(8)
C41 C40 N7 Yb2 7.2(14)
C39 C38 N7 C40 -11.9(13)
C37 C38 N7 C40 110.2(11)
C39 C38 N7 Yb2 160.3(8)
C37 C38 N7 Yb2 -77.6(12)
C42 C41 N8 C45 4.9(14)
C40 C41 N8 C45 -176.6(9)
C42 C41 N8 Yb2 -170.7(7)
C40 C41 N8 Yb2 7.7(12)
C44 C45 N8 C41 -3.2(13)
C46 C45 N8 C41 175.9(9)
C44 C45 N8 Yb2 172.3(7)
C46 C45 N8 Yb2 -8.6(10)
O6 C46 N9 C48 5.3(12)
C45 C46 N9 C48 -174.2(8)
O6 C46 N9 Yb2 179.5(6)
C45 C46 N9 Yb2 0.0(12)
C49 C48 N9 C46 109.8(10)
C47 C48 N9 C46 -13.3(10)
C49 C48 N9 Yb2 -63.3(12)
C47 C48 N9 Yb2 173.6(7)
N1 C6 O1 C5 6.5(11)
C7 C6 O1 C5 -175.4(8)
C4 C5 O1 C6 -15.9(9)
N4 C12 O2 C13 5.7(12)
C11 C12 O2 C13 -174.4(9)
C14 C13 O2 C12 -12.7(12)
N3 C23 O3 C22 7.7(12)
C24 C23 O3 C22 -171.6(8)
C21 C22 O3 C23 -15.5(9)
N6 C29 O4 C30 6.5(13)
C28 C29 O4 C30 -172.8(9)
C31 C30 O4 C29 -15.7(11)
N7 C40 O5 C39 8.8(15)
C41 C40 O5 C39 -169.3(11)
C38 C39 O5 C40 -15.1(13)
N9 C46 O6 C47 6.3(12)
C45 C46 O6 C47 -174.2(9)
C48 C47 O6 C46 -14.0(11)
C24 N5 Yb1 N3 3.2(6)
C28 N5 Yb1 N3 -177.9(8)
C24 N5 Yb1 N1 -26.1(8)
C28 N5 Yb1 N1 152.8(6)
C24 N5 Yb1 N2 65.2(8)
C28 N5 Yb1 N2 -115.9(7)
C24 N5 Yb1 N6 -176.6(8)
C28 N5 Yb1 N6 2.3(7)
C24 N5 Yb1 N4 104.4(7)
C28 N5 Yb1 N4 -76.7(7)
C24 N5 Yb1 Cl2 -88.0(7)
C28 N5 Yb1 Cl2 90.9(7)
C24 N5 Yb1 Cl1 179.3(5)
C28 N5 Yb1 Cl1 -1.8(9)
C23 N3 Yb1 N5 -8.9(7)
C21 N3 Yb1 N5 -172.8(10)
C23 N3 Yb1 N1 150.0(8)
C21 N3 Yb1 N1 -13.9(9)
C23 N3 Yb1 N2 -144.6(7)
C21 N3 Yb1 N2 51.5(9)
C23 N3 Yb1 N6 -8.7(9)
C21 N3 Yb1 N6 -172.5(8)
C23 N3 Yb1 N4 -80.5(7)
C21 N3 Yb1 N4 115.6(9)
C23 N3 Yb1 Cl2 68.8(7)
C21 N3 Yb1 Cl2 -95.0(9)
C23 N3 Yb1 Cl1 176.4(5)
C21 N3 Yb1 Cl1 12.6(12)
C6 N1 Yb1 N5 121.4(6)
C4 N1 Yb1 N5 -60.1(9)
C6 N1 Yb1 N3 93.9(7)
C4 N1 Yb1 N3 -87.5(8)
C6 N1 Yb1 N2 1.8(6)
C4 N1 Yb1 N2 -179.7(9)
C6 N1 Yb1 N6 -119.1(7)
C4 N1 Yb1 N6 59.5(10)
C6 N1 Yb1 N4 12.2(8)
C4 N1 Yb1 N4 -169.3(8)
C6 N1 Yb1 Cl2 -177.8(7)
C4 N1 Yb1 Cl2 0.7(8)
C6 N1 Yb1 Cl1 -74.3(6)
C4 N1 Yb1 Cl1 104.3(8)
C11 N2 Yb1 N5 64.6(8)
C7 N2 Yb1 N5 -139.7(6)
C11 N2 Yb1 N3 118.1(7)
C7 N2 Yb1 N3 -86.1(7)
C11 N2 Yb1 N1 -166.9(8)
C7 N2 Yb1 N1 -11.2(6)
C11 N2 Yb1 N6 -20.2(8)
C7 N2 Yb1 N6 135.5(6)
C11 N2 Yb1 N4 22.1(7)
C7 N2 Yb1 N4 177.8(7)
C11 N2 Yb1 Cl2 -166.2(5)
C7 N2 Yb1 Cl2 -10.5(9)
C11 N2 Yb1 Cl1 -79.1(7)
C7 N2 Yb1 Cl1 76.6(7)
C29 N6 Yb1 N5 -4.7(7)
C31 N6 Yb1 N5 177.0(9)
C29 N6 Yb1 N3 -5.0(9)
C31 N6 Yb1 N3 176.8(8)
C29 N6 Yb1 N1 -141.7(7)
C31 N6 Yb1 N1 40.1(11)
C29 N6 Yb1 N2 115.0(7)
C31 N6 Yb1 N2 -63.2(9)
C29 N6 Yb1 N4 75.8(7)
C31 N6 Yb1 N4 -102.4(9)
C29 N6 Yb1 Cl2 -83.6(7)
C31 N6 Yb1 Cl2 98.1(8)
C29 N6 Yb1 Cl1 172.6(7)
C31 N6 Yb1 Cl1 -5.6(8)
C12 N4 Yb1 N5 -163.8(7)
C14 N4 Yb1 N5 31.1(10)
C12 N4 Yb1 N3 -100.5(7)
C14 N4 Yb1 N3 94.3(10)
C12 N4 Yb1 N1 -27.7(8)
C14 N4 Yb1 N1 167.1(9)
C12 N4 Yb1 N2 -17.3(6)
C14 N4 Yb1 N2 177.6(11)
C12 N4 Yb1 N6 128.7(7)
C14 N4 Yb1 N6 -36.5(10)
C12 N4 Yb1 Cl2 171.9(5)
C14 N4 Yb1 Cl2 6.8(12)
C12 N4 Yb1 Cl1 53.3(7)
C14 N4 Yb1 Cl1 -111.9(10)
C40 N7 Yb2 N9 4.0(9)
C38 N7 Yb2 N9 -167.5(9)
C40 N7 Yb2 Cl5 -86.2(8)
C38 N7 Yb2 Cl5 102.3(10)
C40 N7 Yb2 Cl6 81.6(8)
C38 N7 Yb2 Cl6 -89.9(10)
C40 N7 Yb2 N8 -2.0(8)
C38 N7 Yb2 N8 -173.5(11)
C40 N7 Yb2 Cl3 172.4(8)
C38 N7 Yb2 Cl3 0.9(10)
C40 N7 Yb2 Cl4 -162.1(6)
C38 N7 Yb2 Cl4 26.4(14)
C46 N9 Yb2 N7 -9.1(8)
C48 N9 Yb2 N7 163.2(8)
C46 N9 Yb2 Cl5 75.4(7)
C48 N9 Yb2 Cl5 -112.4(8)
C46 N9 Yb2 Cl6 -87.6(7)
C48 N9 Yb2 Cl6 84.7(8)
C46 N9 Yb2 N8 -3.1(7)
C48 N9 Yb2 N8 169.2(9)
C46 N9 Yb2 Cl3 -163.0(5)
C48 N9 Yb2 Cl3 9.3(11)
C46 N9 Yb2 Cl4 165.5(7)
C48 N9 Yb2 Cl4 -22.2(8)
C41 N8 Yb2 N7 -3.5(7)
C45 N8 Yb2 N7 -179.1(7)
C41 N8 Yb2 N9 -178.1(8)
C45 N8 Yb2 N9 6.3(6)
C41 N8 Yb2 Cl5 82.7(7)
C45 N8 Yb2 Cl5 -92.9(6)
C41 N8 Yb2 Cl6 -91.8(7)
C45 N8 Yb2 Cl6 92.6(6)
C41 N8 Yb2 Cl3 -12.3(9)
C45 N8 Yb2 Cl3 172.1(5)
C41 N8 Yb2 Cl4 165.7(6)
C45 N8 Yb2 Cl4 -9.9(8)
